data_2014120
loop_
_publ_author_name
'Charlier, Caroline'
'Norberg, Bernadette'
'Goossens, Laurence'
'H\'enichart, Jean-Pierre'
'Durant, Fran\,cois'

_publ_section_title
;
 1-[4-(Methylsulfonyl)phenyl]-5-phenyl-1<i>H</i>-pyrazole derivatives
;
_journal_issue 9
_journal_name_full 'Acta Crystallographica Section C'
_journal_page_first o648
_journal_page_last o652
_journal_paper_doi 10.1107/S0108270104016117
_journal_volume 60
_journal_year 2004
_chemical_formula_iupac 'C17 H16 N2 O2 S'
_chemical_formula_moiety 'C17 H16 N2 O2 S'
_chemical_formula_sum 'C17 H16 N2 O2 S'
_chemical_formula_weight 312.39
_chemical_name_systematic
;
3-methyl-1-[4-(methylsulfonyl)phenyl]-5-phenyl-1H-pyrazole
;
_space_group_IT_number 14
_symmetry_cell_setting monoclinic
_symmetry_space_group_name_Hall '-P 2ybc'
_symmetry_space_group_name_H-M 'P 1 21/c 1'
_atom_sites_solution_hydrogens geom
_atom_sites_solution_primary direct
_atom_sites_solution_secondary difmap
_audit_creation_method SHELXL-97
_cell_angle_alpha 90.00
_cell_angle_beta 112.652(5)
_cell_angle_gamma 90.00
_cell_formula_units_Z 8
_cell_length_a 11.0070(10)
_cell_length_b 13.0610(10)
_cell_length_c 24.2980(10)
_cell_measurement_reflns_used 25
_cell_measurement_temperature 293(2)
_cell_measurement_theta_max 40
_cell_measurement_theta_min 30
_cell_volume 3223.7(4)
_computing_cell_refinement 'CAD-4 EXPRES'
_computing_data_collection 'CAD-4 EXPRESS (Enraf--Nonius, 1994)'
_computing_data_reduction 'PLATON (Spek, 2003)'
_computing_molecular_graphics PLATON
_computing_publication_material reference?
_computing_structure_refinement 'SHELXL97 (Sheldrick, 1997)'
_computing_structure_solution 'SHELXS97 (Sheldrick, 1997)'
_diffrn_ambient_temperature 293(2)
_diffrn_measured_fraction_theta_full 1.000
_diffrn_measured_fraction_theta_max 1.000
_diffrn_measurement_device_type 'Enraf--Nonius CAD-4'
_diffrn_measurement_method \q/2\q
_diffrn_radiation_monochromator graphite
_diffrn_radiation_type CuK\a
_diffrn_radiation_wavelength 1.54178
_diffrn_reflns_av_R_equivalents 0.0276
_diffrn_reflns_av_sigmaI/netI 0.0261
_diffrn_reflns_limit_h_max 11
_diffrn_reflns_limit_h_min -13
_diffrn_reflns_limit_k_max 16
_diffrn_reflns_limit_k_min 0
_diffrn_reflns_limit_l_max 29
_diffrn_reflns_limit_l_min -27
_diffrn_reflns_number 11113
_diffrn_reflns_theta_full 71.92
_diffrn_reflns_theta_max 71.92
_diffrn_reflns_theta_min 3.92
_diffrn_standards_decay_% 4.2
_diffrn_standards_interval_count 200
_diffrn_standards_interval_time 60
_diffrn_standards_number 3
_exptl_absorpt_coefficient_mu 1.852
_exptl_absorpt_correction_T_max 0.7083
_exptl_absorpt_correction_T_min 0.5634
_exptl_absorpt_correction_type analytical
_exptl_absorpt_process_details '(Alcock, 1970)'
_exptl_crystal_colour colorless
_exptl_crystal_density_diffrn 1.287
_exptl_crystal_density_method 'not measured'
_exptl_crystal_description needle
_exptl_crystal_F_000 1312
_exptl_crystal_size_max 0.35
_exptl_crystal_size_mid 0.30
_exptl_crystal_size_min 0.20
_refine_diff_density_max 0.334
_refine_diff_density_min -0.300
_refine_ls_extinction_coef 0.0048(2)
_refine_ls_extinction_expression Fc^*^=kFc[1+0.001xFc^2^\l^3^/sin(2\q)]^-1/4^
_refine_ls_extinction_method SHELXL97
_refine_ls_goodness_of_fit_ref 1.034
_refine_ls_hydrogen_treatment constr
_refine_ls_matrix_type full
_refine_ls_number_parameters 402
_refine_ls_number_reflns 6323
_refine_ls_number_restraints 0
_refine_ls_restrained_S_all 1.034
_refine_ls_R_factor_all 0.0473
_refine_ls_R_factor_gt 0.0398
_refine_ls_shift/su_max 0.003
_refine_ls_shift/su_mean 0.000
_refine_ls_structure_factor_coef Fsqd
_refine_ls_weighting_details 'calc w=1/[\s^2^(Fo^2^)+(0.0652P)^2^+0.6922P] where P=(Fo^2^+2Fc^2^)/3'
_refine_ls_weighting_scheme calc
_refine_ls_wR_factor_gt 0.1119
_refine_ls_wR_factor_ref 0.1182
_reflns_number_gt 5480
_reflns_number_total 6323
_reflns_threshold_expression I>2\s(I)
_cod_data_source_file dn1055.cif
_cod_data_source_block I
_cod_original_sg_symbol_H-M 'P 21/c'
_cod_database_code 2014120
_cod_database_fobs_code 2014120

loop_
_symmetry_equiv_pos_as_xyz
'x, y, z'
'-x, y+1/2, -z+1/2'
'-x, -y, -z'
'x, -y+1/2, z+1/2'

loop_
_atom_site_label
_atom_site_fract_x
_atom_site_fract_y
_atom_site_fract_z
_atom_site_U_iso_or_equiv
_atom_site_adp_type
_atom_site_calc_flag
_atom_site_refinement_flags
_atom_site_occupancy
_atom_site_disorder_assembly
_atom_site_disorder_group
_atom_site_type_symbol
C1 0.6078(2) 0.27103(15) 0.46200(9) 0.0674(5) Uani d . 1 . . C
C10 0.16734(18) 0.05058(14) 0.09649(8) 0.0640(5) Uani d . 1 . . C
C11 0.29134(16) 0.05367(12) 0.14019(7) 0.0522(4) Uani d . 1 . . C
C12 0.41719(16) 0.02082(12) 0.13783(7) 0.0521(4) Uani d . 1 . . C
C13 0.49882(18) -0.04831(14) 0.17920(8) 0.0595(4) Uani d . 1 . . C
C14 0.6128(2) -0.08314(17) 0.17443(10) 0.0744(5) Uani d . 1 . . C
C15 0.6468(2) -0.0497(2) 0.12895(12) 0.0869(7) Uani d . 1 . . C
C16 0.5670(3) 0.01799(19) 0.08743(12) 0.0867(7) Uani d . 1 . . C
C17 0.4515(2) 0.05256(15) 0.09121(9) 0.0674(5) Uani d . 1 . . C
C2 0.55376(15) 0.15000(12) 0.36078(7) 0.0465(3) Uani d . 1 . . C
C21 1.1107(2) 0.10766(16) 0.45929(8) 0.0716(5) Uani d . 1 . . C
C22 1.07084(14) 0.25844(12) 0.37443(6) 0.0457(3) Uani d . 1 . . C
C23 0.95724(16) 0.31045(12) 0.36815(7) 0.0494(3) Uani d . 1 . . C
C24 0.86933(15) 0.33608(12) 0.31176(7) 0.0483(3) Uani d . 1 . . C
C25 0.89562(14) 0.30840(11) 0.26241(6) 0.0427(3) Uani d . 1 . . C
C26 1.01007(15) 0.25654(12) 0.26882(7) 0.0489(3) Uani d . 1 . . C
C27 1.09837(15) 0.23204(13) 0.32532(7) 0.0505(4) Uani d . 1 . . C
C28 0.61091(16) 0.34014(13) 0.13540(7) 0.0541(4) Uani d . 1 . . C
C29 0.46360(17) 0.33466(16) 0.10588(10) 0.0739(6) Uani d . 1 . . C
C3 0.43866(16) 0.09914(13) 0.35421(7) 0.0520(4) Uani d . 1 . . C
C30 0.69991(17) 0.37261(13) 0.11094(7) 0.0543(4) Uani d . 1 . . C
C31 0.82223(16) 0.36780(12) 0.15610(7) 0.0475(3) Uani d . 1 . . C
C32 0.95216(16) 0.40003(12) 0.15793(7) 0.0503(4) Uani d . 1 . . C
C33 1.02515(17) 0.47421(14) 0.19799(8) 0.0595(4) Uani d . 1 . . C
C34 1.1451(2) 0.50591(17) 0.19806(10) 0.0776(6) Uani d . 1 . . C
C35 1.1943(2) 0.4626(2) 0.15974(12) 0.0899(7) Uani d . 1 . . C
C36 1.1245(2) 0.3891(2) 0.12012(11) 0.0890(7) Uani d . 1 . . C
C37 1.0017(2) 0.35844(17) 0.11817(9) 0.0688(5) Uani d . 1 . . C
C4 0.34770(16) 0.07811(13) 0.29791(7) 0.0519(4) Uani d . 1 . . C
C5 0.37174(15) 0.10785(11) 0.24827(7) 0.0463(3) Uani d . 1 . . C
C6 0.48606(16) 0.15999(12) 0.25478(7) 0.0507(4) Uani d . 1 . . C
C7 0.57805(16) 0.18075(13) 0.31128(7) 0.0507(4) Uani d . 1 . . C
C8 0.08157(18) 0.07832(15) 0.12345(9) 0.0674(5) Uani d . 1 . . C
C9 -0.0667(2) 0.0821(2) 0.09590(13) 0.1001(8) Uani d . 1 . . C
N1 0.27573(13) 0.08458(10) 0.19073(6) 0.0513(3) Uani d . 1 . . N
N2 0.14523(14) 0.09971(12) 0.18081(7) 0.0630(4) Uani d . 1 . . N
N21 0.80202(12) 0.33318(10) 0.20478(6) 0.0474(3) Uani d . 1 . . N
N22 0.67111(12) 0.31599(11) 0.19264(6) 0.0535(3) Uani d . 1 . . N
O1 0.79096(14) 0.20599(17) 0.42922(7) 0.0983(6) Uani d . 1 . . O
O2 0.67735(17) 0.08180(11) 0.46806(6) 0.0834(4) Uani d . 1 . . O
O21 1.17705(18) 0.29454(13) 0.48832(7) 0.1012(6) Uani d . 1 . . O
O22 1.30384(13) 0.19570(17) 0.44295(7) 0.0997(6) Uani d . 1 . . O
S1 0.67233(4) 0.17145(3) 0.433574(18) 0.05509(14) Uani d . 1 . . S
S21 1.18032(4) 0.22062(4) 0.446317(17) 0.05724(14) Uani d . 1 . . S
H10 0.1450 0.0333 0.0567 0.077 Uiso calc R 1 . . H
H13 0.4764 -0.0712 0.2103 0.071 Uiso calc R 1 . . H
H14 0.6666 -0.1295 0.2022 0.089 Uiso calc R 1 . . H
H15 0.7240 -0.0728 0.1261 0.104 Uiso calc R 1 . . H
H16 0.5907 0.0407 0.0567 0.104 Uiso calc R 1 . . H
H17 0.3969 0.0971 0.0625 0.081 Uiso calc R 1 . . H
H1A 0.6638 0.2829 0.5030 0.101 Uiso calc R 1 . . H
H1B 0.5212 0.2528 0.4594 0.101 Uiso calc R 1 . . H
H1C 0.6028 0.3321 0.4393 0.101 Uiso calc R 1 . . H
H21A 1.1672 0.0788 0.4968 0.107 Uiso calc R 1 . . H
H21B 1.1003 0.0597 0.4279 0.107 Uiso calc R 1 . . H
H21C 1.0262 0.1224 0.4604 0.107 Uiso calc R 1 . . H
H23 0.9401 0.3281 0.4015 0.059 Uiso calc R 1 . . H
H24 0.7928 0.3718 0.3069 0.058 Uiso calc R 1 . . H
H26 1.0272 0.2385 0.2355 0.059 Uiso calc R 1 . . H
H27 1.1761 0.1979 0.3304 0.061 Uiso calc R 1 . . H
H29A 0.4293 0.3015 0.1321 0.111 Uiso calc R 1 . . H
H29B 0.4391 0.2963 0.0695 0.111 Uiso calc R 1 . . H
H29C 0.4282 0.4026 0.0971 0.111 Uiso calc R 1 . . H
H3 0.4229 0.0793 0.3876 0.062 Uiso calc R 1 . . H
H30 0.6803 0.3934 0.0718 0.065 Uiso calc R 1 . . H
H33 0.9932 0.5027 0.2249 0.071 Uiso calc R 1 . . H
H34 1.1925 0.5569 0.2243 0.093 Uiso calc R 1 . . H
H35 1.2759 0.4833 0.1606 0.108 Uiso calc R 1 . . H
H36 1.1590 0.3595 0.0945 0.107 Uiso calc R 1 . . H
H37 0.9528 0.3102 0.0903 0.083 Uiso calc R 1 . . H
H4 0.2702 0.0440 0.2932 0.062 Uiso calc R 1 . . H
H6 0.5009 0.1809 0.2213 0.061 Uiso calc R 1 . . H
H7 0.6555 0.2150 0.3161 0.061 Uiso calc R 1 . . H
H9A -0.0990 0.1132 0.1234 0.150 Uiso calc R 1 . . H
H9B -0.1009 0.0138 0.0869 0.150 Uiso calc R 1 . . H
H9C -0.0945 0.1217 0.0599 0.150 Uiso calc R 1 . . H

loop_
_atom_site_aniso_label
_atom_site_aniso_U_11
_atom_site_aniso_U_22
_atom_site_aniso_U_33
_atom_site_aniso_U_12
_atom_site_aniso_U_13
_atom_site_aniso_U_23
C1 0.0699(12) 0.0599(11) 0.0619(11) 0.0053(9) 0.0135(9) -0.0098(8)
C10 0.0639(10) 0.0605(10) 0.0545(10) -0.0009(8) 0.0083(8) 0.0047(8)
C11 0.0578(9) 0.0463(8) 0.0485(8) -0.0012(7) 0.0160(7) 0.0043(6)
C12 0.0579(9) 0.0473(8) 0.0495(8) -0.0067(7) 0.0191(7) -0.0066(7)
C13 0.0619(10) 0.0578(10) 0.0552(9) 0.0012(8) 0.0186(8) -0.0037(8)
C14 0.0649(11) 0.0694(12) 0.0815(13) 0.0053(9) 0.0200(10) -0.0114(10)
C15 0.0732(13) 0.0822(15) 0.117(2) -0.0076(11) 0.0498(14) -0.0243(14)
C16 0.1077(18) 0.0798(14) 0.1000(17) -0.0199(14) 0.0704(15) -0.0141(13)
C17 0.0874(13) 0.0570(10) 0.0644(11) -0.0064(9) 0.0365(10) -0.0011(8)
C2 0.0462(8) 0.0461(8) 0.0476(8) 0.0041(6) 0.0187(6) 0.0005(6)
C21 0.0795(13) 0.0708(12) 0.0526(10) 0.0055(10) 0.0124(9) 0.0149(9)
C22 0.0433(7) 0.0467(8) 0.0409(7) -0.0011(6) 0.0094(6) 0.0028(6)
C23 0.0526(8) 0.0520(8) 0.0457(8) 0.0014(7) 0.0213(7) 0.0002(6)
C24 0.0433(7) 0.0512(8) 0.0516(8) 0.0072(6) 0.0197(6) 0.0064(7)
C25 0.0405(7) 0.0425(7) 0.0427(7) -0.0005(6) 0.0133(6) 0.0064(6)
C26 0.0515(8) 0.0519(8) 0.0445(8) 0.0067(7) 0.0198(7) 0.0028(6)
C27 0.0439(8) 0.0554(9) 0.0503(8) 0.0097(7) 0.0162(6) 0.0048(7)
C28 0.0493(8) 0.0485(8) 0.0518(9) -0.0017(7) 0.0056(7) 0.0007(7)
C29 0.0497(10) 0.0715(12) 0.0773(13) -0.0062(8) -0.0013(9) 0.0063(10)
C3 0.0582(9) 0.0527(9) 0.0526(8) -0.0008(7) 0.0295(7) 0.0025(7)
C30 0.0601(9) 0.0547(9) 0.0400(8) 0.0030(7) 0.0103(7) 0.0002(7)
C31 0.0543(8) 0.0455(8) 0.0419(7) 0.0025(6) 0.0176(6) 0.0020(6)
C32 0.0540(9) 0.0513(8) 0.0461(8) 0.0048(7) 0.0198(7) 0.0119(7)
C33 0.0579(9) 0.0575(10) 0.0609(10) 0.0003(8) 0.0205(8) 0.0070(8)
C34 0.0661(12) 0.0735(13) 0.0859(14) -0.0113(10) 0.0213(11) 0.0113(11)
C35 0.0703(13) 0.1008(18) 0.1108(19) -0.0066(12) 0.0482(14) 0.0229(15)
C36 0.0897(16) 0.1096(19) 0.0911(16) 0.0073(14) 0.0609(14) 0.0133(14)
C37 0.0781(12) 0.0753(12) 0.0632(11) -0.0004(10) 0.0382(10) 0.0031(9)
C4 0.0491(8) 0.0510(9) 0.0609(9) -0.0054(7) 0.0272(7) -0.0021(7)
C5 0.0475(8) 0.0415(7) 0.0502(8) 0.0029(6) 0.0192(6) -0.0010(6)
C6 0.0571(9) 0.0495(8) 0.0503(8) -0.0046(7) 0.0260(7) 0.0022(6)
C7 0.0478(8) 0.0526(9) 0.0544(9) -0.0055(7) 0.0228(7) 0.0000(7)
C8 0.0527(10) 0.0564(10) 0.0772(12) 0.0023(8) 0.0076(9) 0.0035(9)
C9 0.0540(12) 0.0888(16) 0.128(2) 0.0053(11) 0.0021(12) -0.0068(15)
N1 0.0461(7) 0.0509(7) 0.0543(7) 0.0009(6) 0.0164(6) -0.0020(6)
N2 0.0475(7) 0.0590(8) 0.0789(10) 0.0034(6) 0.0204(7) -0.0036(7)
N21 0.0411(6) 0.0523(7) 0.0449(7) 0.0004(5) 0.0122(5) 0.0087(5)
N22 0.0409(7) 0.0571(8) 0.0570(8) -0.0024(6) 0.0127(6) 0.0095(6)
O1 0.0474(7) 0.1736(18) 0.0709(9) -0.0130(9) 0.0196(6) -0.0074(10)
O2 0.1132(12) 0.0641(8) 0.0565(7) 0.0205(8) 0.0145(7) 0.0113(6)
O21 0.1223(14) 0.0875(11) 0.0567(8) 0.0080(10) -0.0065(8) -0.0261(8)
O22 0.0436(7) 0.1725(17) 0.0718(9) 0.0156(9) 0.0099(6) 0.0315(10)
S1 0.0473(2) 0.0662(3) 0.0482(2) 0.00759(17) 0.01444(17) 0.00225(17)
S21 0.0477(2) 0.0696(3) 0.0414(2) 0.00038(18) 0.00290(16) -0.00097(17)

loop_
_atom_type_symbol
_atom_type_description
_atom_type_scat_dispersion_real
_atom_type_scat_dispersion_imag
_atom_type_scat_source
C C 0.0181 0.0091 'International Tables Vol C Tables 4.2.6.8 and 6.1.1.4'
H H 0.0000 0.0000 'International Tables Vol C Tables 4.2.6.8 and 6.1.1.4'
N N 0.0311 0.0180 'International Tables Vol C Tables 4.2.6.8 and 6.1.1.4'
O O 0.0492 0.0322 'International Tables Vol C Tables 4.2.6.8 and 6.1.1.4'
S S 0.3331 0.5567 'International Tables Vol C Tables 4.2.6.8 and 6.1.1.4'

loop_
_geom_angle_atom_site_label_1
_geom_angle_atom_site_label_2
_geom_angle_atom_site_label_3
_geom_angle
O1 S1 O2 118.30(11)
O1 S1 C1 108.54(11)
O2 S1 C1 107.94(10)
O1 S1 C2 108.69(8)
O2 S1 C2 107.67(8)
C1 S1 C2 104.90(8)
C11 N1 N2 111.68(13)
C11 N1 C5 130.08(13)
N2 N1 C5 118.13(13)
C8 N2 N1 104.31(15)
C6 C7 C2 119.45(14)
C6 C7 H7 120.3
C2 C7 H7 120.3
C3 C2 C7 120.80(15)
C3 C2 S1 118.76(12)
C7 C2 S1 120.40(12)
C6 C5 C4 120.51(15)
C6 C5 N1 121.03(14)
C4 C5 N1 118.46(14)
C17 C12 C13 118.69(17)
C17 C12 C11 120.04(16)
C13 C12 C11 121.08(15)
C4 C3 C2 119.57(14)
C4 C3 H3 120.2
C2 C3 H3 120.2
C3 C4 C5 119.96(15)
C3 C4 H4 120.0
C5 C4 H4 120.0
N1 C11 C10 105.85(16)
N1 C11 C12 124.58(14)
C10 C11 C12 129.26(16)
N2 C8 C10 111.76(16)
N2 C8 C9 120.2(2)
C10 C8 C9 128.0(2)
C14 C13 C12 120.52(18)
C14 C13 H13 119.7
C12 C13 H13 119.7
S1 C1 H1A 109.5
S1 C1 H1B 109.5
H1A C1 H1B 109.5
S1 C1 H1C 109.5
H1A C1 H1C 109.5
H1B C1 H1C 109.5
C11 C10 C8 106.38(17)
C11 C10 H10 126.8
C8 C10 H10 126.8
C7 C6 C5 119.70(14)
C7 C6 H6 120.2
C5 C6 H6 120.2
C16 C17 C12 120.1(2)
C16 C17 H17 119.9
C12 C17 H17 119.9
C15 C14 C13 120.2(2)
C15 C14 H14 119.9
C13 C14 H14 119.9
C14 C15 C16 120.2(2)
C14 C15 H15 119.9
C16 C15 H15 119.9
C15 C16 C17 120.3(2)
C15 C16 H16 119.9
C17 C16 H16 119.9
C8 C9 H9A 109.5
C8 C9 H9B 109.5
H9A C9 H9B 109.5
C8 C9 H9C 109.5
H9A C9 H9C 109.5
H9B C9 H9C 109.5
O21 S21 O22 119.01(12)
O21 S21 C21 108.14(11)
O22 S21 C21 108.12(11)
O21 S21 C22 108.96(9)
O22 S21 C22 107.95(8)
C21 S21 C22 103.58(8)
C31 N21 N22 112.10(12)
C31 N21 C25 129.27(13)
N22 N21 C25 118.52(12)
C28 N22 N21 104.21(13)
C26 C25 C24 120.95(13)
C26 C25 N21 120.36(13)
C24 C25 N21 118.68(13)
C23 C22 C27 121.20(14)
C23 C22 S21 119.41(12)
C27 C22 S21 119.35(12)
C26 C27 C22 119.74(14)
C26 C27 H27 120.1
C22 C27 H27 120.1
C31 C30 C28 106.22(14)
C31 C30 H30 126.9
C28 C30 H30 126.9
N22 C28 C30 111.71(14)
N22 C28 C29 120.06(17)
C30 C28 C29 128.18(16)
C22 C23 C24 119.25(14)
C22 C23 H23 120.4
C24 C23 H23 120.4
C23 C24 C25 119.72(14)
C23 C24 H24 120.1
C25 C24 H24 120.1
C33 C32 C37 118.95(17)
C33 C32 C31 120.84(15)
C37 C32 C31 120.18(16)
N21 C31 C30 105.76(14)
N21 C31 C32 123.31(13)
C30 C31 C32 130.72(14)
C34 C33 C32 120.27(19)
C34 C33 H33 119.9
C32 C33 H33 119.9
C27 C26 C25 119.13(14)
C27 C26 H26 120.4
C25 C26 H26 120.4
S21 C21 H21A 109.5
S21 C21 H21B 109.5
H21A C21 H21B 109.5
S21 C21 H21C 109.5
H21A C21 H21C 109.5
H21B C21 H21C 109.5
C32 C37 C36 120.0(2)
C32 C37 H37 120.0
C36 C37 H37 120.0
C35 C34 C33 120.2(2)
C35 C34 H34 119.9
C33 C34 H34 119.9
C28 C29 H29A 109.5
C28 C29 H29B 109.5
H29A C29 H29B 109.5
C28 C29 H29C 109.5
H29A C29 H29C 109.5
H29B C29 H29C 109.5
C35 C36 C37 120.1(2)
C35 C36 H36 120.0
C37 C36 H36 120.0
C34 C35 C36 120.5(2)
C34 C35 H35 119.8
C36 C35 H35 119.8

loop_
_geom_bond_atom_site_label_1
_geom_bond_atom_site_label_2
_geom_bond_site_symmetry_2
_geom_bond_distance
_geom_bond_publ_flag
S1 O1 . 1.4234(15) ?
S1 O2 . 1.4284(15) ?
S1 C1 . 1.7471(19) ?
S1 C2 . 1.7697(16) ?
N1 C11 . 1.365(2) ?
N1 N2 . 1.3761(19) ?
N1 C5 . 1.423(2) ?
N2 C8 . 1.326(3) ?
C7 C6 . 1.383(2) ?
C7 C2 . 1.388(2) ?
C7 H7 . 0.9300 ?
C2 C3 . 1.384(2) ?
C5 C6 . 1.385(2) ?
C5 C4 . 1.386(2) ?
C12 C17 . 1.388(2) ?
C12 C13 . 1.392(2) ?
C12 C11 . 1.472(2) ?
C3 C4 . 1.376(2) ?
C3 H3 . 0.9300 ?
C4 H4 . 0.9300 ?
C11 C10 . 1.370(2) ?
C8 C10 . 1.389(3) ?
C8 C9 . 1.507(3) ?
C13 C14 . 1.381(3) ?
C13 H13 . 0.9300 ?
C1 H1A . 0.9600 ?
C1 H1B . 0.9600 ?
C1 H1C . 0.9600 ?
C10 H10 . 0.9300 ?
C6 H6 . 0.9300 ?
C17 C16 . 1.385(3) ?
C17 H17 . 0.9300 ?
C14 C15 . 1.368(3) ?
C14 H14 . 0.9300 ?
C15 C16 . 1.374(4) ?
C15 H15 . 0.9300 ?
C16 H16 . 0.9300 ?
C9 H9A . 0.9600 ?
C9 H9B . 0.9600 ?
C9 H9C . 0.9600 ?
S21 O21 . 1.4155(16) ?
S21 O22 . 1.4307(15) ?
S21 C21 . 1.746(2) ?
S21 C22 . 1.7679(15) ?
N21 C31 . 1.3623(19) ?
N21 N22 . 1.3734(17) ?
N21 C25 . 1.4197(18) ?
N22 C28 . 1.328(2) ?
C25 C26 . 1.385(2) ?
C25 C24 . 1.386(2) ?
C22 C23 . 1.379(2) ?
C22 C27 . 1.383(2) ?
C27 C26 . 1.380(2) ?
C27 H27 . 0.9300 ?
C30 C31 . 1.372(2) ?
C30 C28 . 1.393(2) ?
C30 H30 . 0.9300 ?
C28 C29 . 1.501(2) ?
C23 C24 . 1.380(2) ?
C23 H23 . 0.9300 ?
C24 H24 . 0.9300 ?
C32 C33 . 1.389(2) ?
C32 C37 . 1.390(2) ?
C32 C31 . 1.475(2) ?
C33 C34 . 1.383(3) ?
C33 H33 . 0.9300 ?
C26 H26 . 0.9300 ?
C21 H21A . 0.9600 ?
C21 H21B . 0.9600 ?
C21 H21C . 0.9600 ?
C37 C36 . 1.393(3) ?
C37 H37 . 0.9300 ?
C34 C35 . 1.367(3) ?
C34 H34 . 0.9300 ?
C29 H29A . 0.9600 ?
C29 H29B . 0.9600 ?
C29 H29C . 0.9600 ?
C36 C35 . 1.367(4) ?
C36 H36 . 0.9300 ?
C35 H35 . 0.9300 ?

loop_
_geom_hbond_atom_site_label_D
_geom_hbond_atom_site_label_H
_geom_hbond_atom_site_label_A
_geom_hbond_site_symmetry_A
_geom_hbond_distance_DH
_geom_hbond_distance_HA
_geom_hbond_distance_DA
_geom_hbond_angle_DHA
_geom_hbond_publ_flag
C1 H1B O22 1_455 0.960 2.390 3.344(3) 173.00 yes
C7 H7 O1 . 0.930 2.580 2.939(2) 104.00 yes
C23 H23 O1 . 0.930 2.560 3.083(3) 116.00 yes
C27 H27 O22 . 0.930 2.550 2.921(2) 104.00 yes
C30 H30 O2 4_554 0.930 2.530 3.436(2) 165.00 yes

loop_
_geom_torsion_atom_site_label_1
_geom_torsion_atom_site_label_2
_geom_torsion_atom_site_label_3
_geom_torsion_atom_site_label_4
_geom_torsion
C11 N1 N2 C8 -0.43(19)
C5 N1 N2 C8 176.07(15)
C6 C7 C2 C3 -0.1(2)
C6 C7 C2 S1 177.71(12)
O1 S1 C2 C3 168.73(15)
O2 S1 C2 C3 39.46(15)
C1 S1 C2 C3 -75.33(15)
O1 S1 C2 C7 -9.17(17)
O2 S1 C2 C7 -138.44(14)
C1 S1 C2 C7 106.77(15)
C11 N1 C5 C6 39.3(2)
N2 N1 C5 C6 -136.42(16)
C11 N1 C5 C4 -141.37(17)
N2 N1 C5 C4 42.9(2)
C7 C2 C3 C4 0.5(2)
S1 C2 C3 C4 -177.38(12)
C2 C3 C4 C5 0.0(2)
C6 C5 C4 C3 -0.9(2)
N1 C5 C4 C3 179.81(14)
N2 N1 C11 C10 0.98(18)
C5 N1 C11 C10 -174.98(16)
N2 N1 C11 C12 -173.18(15)
C5 N1 C11 C12 10.9(3)
C17 C12 C11 N1 -138.01(17)
C13 C12 C11 N1 47.0(2)
C17 C12 C11 C10 49.2(3)
C13 C12 C11 C10 -125.8(2)
N1 N2 C8 C10 -0.3(2)
N1 N2 C8 C9 177.55(18)
C17 C12 C13 C14 1.1(3)
C11 C12 C13 C14 176.16(16)
N1 C11 C10 C8 -1.10(19)
C12 C11 C10 C8 172.69(17)
N2 C8 C10 C11 0.9(2)
C9 C8 C10 C11 -176.7(2)
C2 C7 C6 C5 -0.7(2)
C4 C5 C6 C7 1.3(2)
N1 C5 C6 C7 -179.46(14)
C13 C12 C17 C16 -1.9(3)
C11 C12 C17 C16 -177.04(18)
C12 C13 C14 C15 0.2(3)
C13 C14 C15 C16 -0.6(3)
C14 C15 C16 C17 -0.2(4)
C12 C17 C16 C15 1.5(3)
C31 N21 N22 C28 0.33(18)
C25 N21 N22 C28 -176.21(14)
C31 N21 C25 C26 -40.8(2)
N22 N21 C25 C26 135.02(15)
C31 N21 C25 C24 139.89(16)
N22 N21 C25 C24 -44.3(2)
O21 S21 C22 C23 -33.18(17)
O22 S21 C22 C23 -163.75(15)
C21 S21 C22 C23 81.75(15)
O21 S21 C22 C27 149.15(15)
O22 S21 C22 C27 18.58(17)
C21 S21 C22 C27 -95.91(15)
C23 C22 C27 C26 -1.0(2)
S21 C22 C27 C26 176.60(12)
N21 N22 C28 C30 -0.26(19)
N21 N22 C28 C29 -177.81(15)
C31 C30 C28 N22 0.1(2)
C31 C30 C28 C29 177.41(18)
C27 C22 C23 C24 0.3(2)
S21 C22 C23 C24 -177.30(12)
C22 C23 C24 C25 0.7(2)
C26 C25 C24 C23 -1.0(2)
N21 C25 C24 C23 178.31(14)
N22 N21 C31 C30 -0.27(18)
C25 N21 C31 C30 175.80(15)
N22 N21 C31 C32 175.01(14)
C25 N21 C31 C32 -8.9(2)
C28 C30 C31 N21 0.09(18)
C28 C30 C31 C32 -174.70(16)
C33 C32 C31 N21 -54.7(2)
C37 C32 C31 N21 127.20(18)
C33 C32 C31 C30 119.3(2)
C37 C32 C31 C30 -58.8(3)
C37 C32 C33 C34 0.0(3)
C31 C32 C33 C34 -178.10(16)
C22 C27 C26 C25 0.7(2)
C24 C25 C26 C27 0.3(2)
N21 C25 C26 C27 -179.00(14)
C33 C32 C37 C36 1.9(3)
C31 C32 C37 C36 -179.94(18)
C32 C33 C34 C35 -1.7(3)
C32 C37 C36 C35 -2.3(3)
C33 C34 C35 C36 1.3(4)
C37 C36 C35 C34 0.6(4)

loop_
_cod_related_entry_id
_cod_related_entry_database
_cod_related_entry_code
1 ChemSpider 23235122
